data_1509919
loop_
_publ_author_name
'Kanatzidis, M.G.'
'Zhang, X.'
'Li, J.'
'Guo, H.-Y.'

_publ_section_title
;
 Cs Ag5 Te3: a new metal-rich telluride with a unique tunnel structure
;
_journal_name_full 'Journal of Alloys Compd.'
_journal_page_first 1
_journal_page_last 4
_journal_paper_doi 10.1016/0925-8388(94)01359-4
_journal_volume 218
_journal_year 1995
_chemical_formula_sum 'Ag5 Cs Te3'
_chemical_name_systematic 'Cs Ag5 Te3'
_space_group_IT_number 136
_symmetry_space_group_name_Hall '-P 4n 2n'
_symmetry_space_group_name_H-M 'P 42/m n m'
_cell_angle_alpha 90
_cell_angle_beta 90
_cell_angle_gamma 90
_cell_formula_units_Z 4
_cell_length_a 14.672
_cell_length_b 14.672
_cell_length_c 4.601
_cell_volume 990.446
_citation_journal_id_ASTM JALCEU
_cod_data_source_file silver3-x_207.cif
_cod_data_source_block Ag5Cs1Te3
_cod_original_cell_volume 990.4461
_cod_original_formula_sum 'Ag5 Cs1 Te3'
_cod_database_code 1509919

loop_
_symmetry_equiv_pos_as_xyz
x,y,z
-y+1/2,x+1/2,z+1/2
-x,-y,z
y+1/2,-x+1/2,z+1/2
x+1/2,-y+1/2,-z+1/2
y,x,-z
-x+1/2,y+1/2,-z+1/2
-y,-x,-z
-x,-y,-z
y-1/2,-x-1/2,-z-1/2
x,y,-z
-y-1/2,x-1/2,-z-1/2
-x-1/2,y-1/2,z-1/2
-y,-x,z
x-1/2,-y-1/2,z-1/2
y,x,z

loop_
_atom_site_label
_atom_site_type_symbol
_atom_site_fract_x
_atom_site_fract_y
_atom_site_fract_z
_atom_site_occupancy
_atom_site_U_iso_or_equiv
Te2 Te-2 0.9003 0.9003 0 1 0.0
Ag1 Ag+1 0.5816 0.2142 0.5 1 0.0
Te1 Te-2 0.6721 0.1154 0 1 0.0
Cs1 Cs+1 0.8867 0.1133 0.5 1 0.0
Ag3 Ag+1 0.6762 0.3238 0 1 0.0
Ag2 Ag+1 0.6045 0.0177 0.5 1 0.0
